data_1569256
loop_
_publ_author_name
'Jin, Li'
'Zhang, Guoqiang'
'Yang, Xiaoqin'
'Song, Jinyi'
'Wang, Jin'
'Liao, Qian'

_publ_section_title
;
 A synthetic cycle for iminophosphorane synthesis involving direct
 intermolecular N&#xe001;P bond formation on N<sub>2</sub>-derived
 molybdenum nitride.
;
_journal_issue 51
_journal_name_full 'Chemical communications (Cambridge, England)'
_journal_page_first 7955
_journal_page_last 7958
_journal_paper_doi 10.1039/d3cc01925j
_journal_volume 59
_journal_year 2023
_chemical_formula_moiety C8H13PN,I
_chemical_formula_sum 'C8 H13 I N P'
_chemical_formula_weight 281.06
_chemical_properties_physical Moisture-sensitive
_space_group_crystal_system orthorhombic
_space_group_IT_number 62
_space_group_name_Hall '-P 2ac 2n'
_space_group_name_H-M_alt 'P n m a'
_atom_sites_solution_hydrogens mixed
_audit_creation_method SHELXL-2014/7
_audit_update_record
;
2023-04-11 deposited with the CCDC.	2023-05-30 downloaded from the CCDC.
;
_cell_angle_alpha 90
_cell_angle_beta 90
_cell_angle_gamma 90
_cell_formula_units_Z 4
_cell_length_a 12.818(7)
_cell_length_b 6.851(3)
_cell_length_c 12.453(5)
_cell_measurement_reflns_used 1690
_cell_measurement_temperature 274(2)
_cell_measurement_theta_max 24.16
_cell_measurement_theta_min 3.17
_cell_volume 1093.6(9)
_computing_cell_refinement 'Bruker SAINT'
_computing_data_collection 'Bruker APEX2'
_computing_data_reduction 'Bruker SAINT'
_computing_molecular_graphics 'Bruker SHELXTL'
_computing_publication_material 'Bruker SHELXTL'
_computing_structure_refinement 'SHELXL-2014/7 (Sheldrick, 2014)'
_computing_structure_solution 'SHELXS-97 (Sheldrick 2008)'
_diffrn_ambient_temperature 274(2)
_diffrn_measured_fraction_theta_full 0.980
_diffrn_measured_fraction_theta_max 0.980
_diffrn_measurement_device_type 'Bruker APEX-II CCD'
_diffrn_measurement_method '\f and \w scans'
_diffrn_radiation_type MoK\a
_diffrn_radiation_wavelength 0.71073
_diffrn_reflns_av_R_equivalents 0.0658
_diffrn_reflns_av_unetI/netI 0.0494
_diffrn_reflns_Laue_measured_fraction_full 0.980
_diffrn_reflns_Laue_measured_fraction_max 0.980
_diffrn_reflns_limit_h_max 14
_diffrn_reflns_limit_h_min -14
_diffrn_reflns_limit_k_max 7
_diffrn_reflns_limit_k_min -7
_diffrn_reflns_limit_l_max 14
_diffrn_reflns_limit_l_min -14
_diffrn_reflns_number 4626
_diffrn_reflns_point_group_measured_fraction_full 0.980
_diffrn_reflns_point_group_measured_fraction_max 0.980
_diffrn_reflns_theta_full 24.468
_diffrn_reflns_theta_max 24.468
_diffrn_reflns_theta_min 3.179
_exptl_absorpt_coefficient_mu 3.021
_exptl_absorpt_correction_T_max 0.7451
_exptl_absorpt_correction_T_min 0.5304
_exptl_absorpt_correction_type multi-scan
_exptl_absorpt_process_details 'SADABS; Bruker, 2000'
_exptl_crystal_colour colourless
_exptl_crystal_density_diffrn 1.707
_exptl_crystal_description needle
_exptl_crystal_F_000 544
_exptl_crystal_recrystallization_method 'Re-crystallisation from solvent: toluene'
_exptl_crystal_size_max 0.656
_exptl_crystal_size_mid 0.098
_exptl_crystal_size_min 0.087
_refine_diff_density_max 0.919
_refine_diff_density_min -0.559
_refine_diff_density_rms 0.089
_refine_ls_extinction_method none
_refine_ls_goodness_of_fit_ref 1.066
_refine_ls_hydrogen_treatment mixed
_refine_ls_matrix_type full
_refine_ls_number_parameters 69
_refine_ls_number_reflns 966
_refine_ls_number_restraints 1
_refine_ls_restrained_S_all 1.066
_refine_ls_R_factor_all 0.0444
_refine_ls_R_factor_gt 0.0349
_refine_ls_shift/su_max 0.001
_refine_ls_shift/su_mean 0.000
_refine_ls_structure_factor_coef Fsqd
_refine_ls_weighting_details 'w=1/[\s^2^(Fo^2^)+(0.0421P)^2^+0.5684P] where P=(Fo^2^+2Fc^2^)/3'
_refine_ls_weighting_scheme calc
_refine_ls_wR_factor_gt 0.0843
_refine_ls_wR_factor_ref 0.0907
_reflns_Friedel_coverage 0.000
_reflns_number_gt 816
_reflns_number_total 966
_reflns_threshold_expression 'I > 2\s(I)'
_cod_data_source_file d3cc01925j2.cif
_cod_data_source_block H2NPMe2PhI
_cod_depositor_comments 'Adding full bibliography for 1569251--1569256.cif.'
_cod_database_code 1569256
_shelx_shelxl_version_number 2014/7
_shelx_space_group_comment
; 
The symmetry employed for this shelxl refinement is uniquely defined 
by the following loop, which should always be used as a source of 
symmetry information in preference to the above space-group names. 
They are only intended as comments. 
;
_shelx_estimated_absorpt_t_min 0.242
_shelx_estimated_absorpt_t_max 0.779

loop_
_space_group_symop_operation_xyz
'x, y, z'
'-x+1/2, -y, z+1/2'
'-x, y+1/2, -z'
'x+1/2, -y+1/2, -z+1/2'
'-x, -y, -z'
'x-1/2, y, -z-1/2'
'x, -y-1/2, z'
'-x-1/2, y-1/2, z-1/2'

loop_
_atom_site_label
_atom_site_type_symbol
_atom_site_fract_x
_atom_site_fract_y
_atom_site_fract_z
_atom_site_U_iso_or_equiv
_atom_site_adp_type
_atom_site_occupancy
_atom_site_site_symmetry_order
_atom_site_calc_flag
_atom_site_refinement_flags_posn
_atom_site_refinement_flags_adp
_atom_site_refinement_flags_occupancy
_atom_site_disorder_assembly
_atom_site_disorder_group
I1 I 0.33630(3) 0.7500 0.83823(4) 0.0586(3) Uani 1 2 d S T P . .
P1 P 0.55740(14) 0.2500 0.81443(13) 0.0477(4) Uani 1 2 d S T P . .
N1 N 0.4477(5) 0.2500 0.8809(5) 0.0632(16) Uani 1 2 d DS T P . .
H1A H 0.410(5) 0.135(7) 0.876(5) 0.09(2) Uiso 1 1 d D . . . .
C1 C 0.5416(6) 0.2500 0.6729(5) 0.0488(15) Uani 1 2 d S T P . .
C2 C 0.4429(6) 0.2500 0.6270(6) 0.0663(19) Uani 1 2 d S T P . .
H2 H 0.3838 0.2500 0.6704 0.080 Uiso 1 2 calc R U P . .
C7 C 0.6250(5) 0.4636(8) 0.8527(4) 0.0682(14) Uani 1 1 d . . . . .
H7A H 0.5802 0.5747 0.8441 0.102 Uiso 1 1 calc R U . . .
H7B H 0.6857 0.4790 0.8083 0.102 Uiso 1 1 calc R U . . .
H7C H 0.6459 0.4531 0.9265 0.102 Uiso 1 1 calc R U . . .
C6 C 0.6277(6) 0.2500 0.6056(7) 0.068(2) Uani 1 2 d S T P . .
H6 H 0.6949 0.2500 0.6338 0.081 Uiso 1 2 calc R U P . .
C3 C 0.4330(8) 0.2500 0.5180(7) 0.079(2) Uani 1 2 d S T P . .
H3 H 0.3668 0.2500 0.4875 0.094 Uiso 1 2 calc R U P . .
C5 C 0.6120(9) 0.2500 0.4961(6) 0.082(2) Uani 1 2 d S T P . .
H5 H 0.6694 0.2500 0.4504 0.098 Uiso 1 2 calc R U P . .
C4 C 0.5169(9) 0.2500 0.4543(6) 0.081(3) Uani 1 2 d S T P . .
H4 H 0.5084 0.2500 0.3802 0.098 Uiso 1 2 calc R U P . .

loop_
_atom_site_aniso_label
_atom_site_aniso_U_11
_atom_site_aniso_U_22
_atom_site_aniso_U_33
_atom_site_aniso_U_23
_atom_site_aniso_U_13
_atom_site_aniso_U_12
I1 0.0533(3) 0.0625(4) 0.0601(4) 0.000 -0.00052(19) 0.000
P1 0.0561(11) 0.0422(10) 0.0449(9) 0.000 0.0022(7) 0.000
N1 0.066(4) 0.057(4) 0.067(4) 0.000 0.018(3) 0.000
C1 0.057(4) 0.037(4) 0.052(4) 0.000 0.002(3) 0.000
C2 0.063(5) 0.066(5) 0.070(5) 0.000 -0.010(4) 0.000
C7 0.082(4) 0.057(3) 0.065(3) -0.006(3) -0.006(3) -0.018(3)
C6 0.066(5) 0.072(5) 0.064(5) 0.000 0.012(4) 0.000
C3 0.096(6) 0.062(5) 0.078(6) 0.000 -0.033(5) 0.000
C5 0.121(8) 0.075(6) 0.050(5) 0.000 0.012(5) 0.000
C4 0.143(9) 0.051(5) 0.051(5) 0.000 -0.016(5) 0.000

loop_
_atom_type_symbol
_atom_type_description
_atom_type_scat_dispersion_real
_atom_type_scat_dispersion_imag
_atom_type_scat_source
C C 0.0033 0.0016 'International Tables Vol C Tables 4.2.6.8 and 6.1.1.4'
H H 0.0000 0.0000 'International Tables Vol C Tables 4.2.6.8 and 6.1.1.4'
N N 0.0061 0.0033 'International Tables Vol C Tables 4.2.6.8 and 6.1.1.4'
P P 0.1023 0.0942 'International Tables Vol C Tables 4.2.6.8 and 6.1.1.4'
I I -0.4742 1.8119 'International Tables Vol C Tables 4.2.6.8 and 6.1.1.4'

loop_
_geom_angle_atom_site_label_1
_geom_angle_atom_site_label_2
_geom_angle_atom_site_label_3
_geom_angle
_geom_angle_site_symmetry_1
_geom_angle_site_symmetry_3
_geom_angle_publ_flag
N1 P1 C7 106.6(2) . 7_565 ?
N1 P1 C7 106.6(2) . . ?
C7 P1 C7 111.9(4) 7_565 . ?
N1 P1 C1 114.0(3) . . ?
C7 P1 C1 108.9(2) 7_565 . ?
C7 P1 C1 108.9(2) . . ?
P1 N1 H1A 114(4) . . ?
C6 C1 C2 118.5(7) . . ?
C6 C1 P1 120.7(6) . . ?
C2 C1 P1 120.8(6) . . ?
C3 C2 C1 119.6(8) . . ?
C3 C2 H2 120.2 . . ?
C1 C2 H2 120.2 . . ?
P1 C7 H7A 109.5 . . ?
P1 C7 H7B 109.5 . . ?
H7A C7 H7B 109.5 . . ?
P1 C7 H7C 109.5 . . ?
H7A C7 H7C 109.5 . . ?
H7B C7 H7C 109.5 . . ?
C5 C6 C1 118.8(8) . . ?
C5 C6 H6 120.6 . . ?
C1 C6 H6 120.6 . . ?
C4 C3 C2 121.1(8) . . ?
C4 C3 H3 119.5 . . ?
C2 C3 H3 119.5 . . ?
C4 C5 C6 121.5(9) . . ?
C4 C5 H5 119.3 . . ?
C6 C5 H5 119.3 . . ?
C5 C4 C3 120.5(8) . . ?
C5 C4 H4 119.7 . . ?
C3 C4 H4 119.7 . . ?

loop_
_geom_bond_atom_site_label_1
_geom_bond_atom_site_label_2
_geom_bond_distance
_geom_bond_site_symmetry_2
_geom_bond_publ_flag
P1 N1 1.631(6) . ?
P1 C7 1.766(5) 7_565 ?
P1 C7 1.766(5) . ?
P1 C1 1.774(6) . ?
N1 H1A 0.92(4) . ?
C1 C6 1.385(10) . ?
C1 C2 1.389(10) . ?
C2 C3 1.363(10) . ?
C2 H2 0.9300 . ?
C7 H7A 0.9600 . ?
C7 H7B 0.9600 . ?
C7 H7C 0.9600 . ?
C6 C5 1.379(11) . ?
C6 H6 0.9300 . ?
C3 C4 1.336(12) . ?
C3 H3 0.9300 . ?
C5 C4 1.326(12) . ?
C5 H5 0.9300 . ?
C4 H4 0.9300 . ?

loop_
_geom_torsion_atom_site_label_1
_geom_torsion_atom_site_label_2
_geom_torsion_atom_site_label_3
_geom_torsion_atom_site_label_4
_geom_torsion
_geom_torsion_site_symmetry_1
_geom_torsion_site_symmetry_2
_geom_torsion_site_symmetry_3
_geom_torsion_site_symmetry_4
_geom_torsion_publ_flag
N1 P1 C1 C6 180.000(1) . . . . ?
C7 P1 C1 C6 -61.1(2) 7_565 . . . ?
C7 P1 C1 C6 61.1(2) . . . . ?
N1 P1 C1 C2 0.000(1) . . . . ?
C7 P1 C1 C2 118.9(2) 7_565 . . . ?
C7 P1 C1 C2 -118.9(2) . . . . ?
C6 C1 C2 C3 0.000(2) . . . . ?
P1 C1 C2 C3 180.000(1) . . . . ?
C2 C1 C6 C5 0.000(2) . . . . ?
P1 C1 C6 C5 180.000(1) . . . . ?
C1 C2 C3 C4 0.000(2) . . . . ?
C1 C6 C5 C4 0.000(2) . . . . ?
C6 C5 C4 C3 0.000(2) . . . . ?
C2 C3 C4 C5 0.000(2) . . . . ?
